data_7211750
loop_
_publ_author_name
'G\'andara, Felipe'
'Medina, Manuela E.'
'Snejko, Natalia'
'Guti\'errez-Puebla, Enrique'
'Proserpio, Davide M.'
'Angeles Monge, M.'

_publ_section_title
;
 Ligand dependent topology changes in six zinc coordination polymers
;
_journal_issue 3
_journal_name_full CrystEngComm
_journal_page_first 711
_journal_paper_doi 10.1039/b914147b
_journal_volume 12
_journal_year 2010
_chemical_formula_moiety 'C58 H32 F12 N4 O8 Zn2'
_chemical_formula_sum 'C58 H32 F12 N4 O8 Zn2'
_chemical_formula_weight 1271.62
_chemical_name_systematic
;
?
;
_space_group_IT_number 14
_symmetry_cell_setting monoclinic
_symmetry_space_group_name_Hall '-P 2yn'
_symmetry_space_group_name_H-M 'P 1 21/n 1'
_atom_sites_solution_hydrogens geom
_atom_sites_solution_primary direct
_atom_sites_solution_secondary difmap
_audit_creation_method SHELXL-97
_cell_angle_alpha 90.00
_cell_angle_beta 105.787(5)
_cell_angle_gamma 90.00
_cell_formula_units_Z 4
_cell_length_a 14.502(4)
_cell_length_b 18.010(5)
_cell_length_c 22.474(6)
_cell_measurement_reflns_used 7305
_cell_measurement_temperature 296(2)
_cell_measurement_theta_max 23.37
_cell_measurement_theta_min 2.24
_cell_volume 5648(3)
_computing_cell_refinement 'Bruker SMART'
_computing_data_collection 'Bruker SMART'
_computing_data_reduction 'Bruker SAINT'
_computing_molecular_graphics 'Bruker SHELXTL'
_computing_publication_material 'Bruker SHELXTL'
_computing_structure_refinement 'SHELXL-97 (Sheldrick, 1997)'
_computing_structure_solution 'SHELXS-97 (Sheldrick, 1990)'
_diffrn_ambient_temperature 296(2)
_diffrn_measured_fraction_theta_full 0.968
_diffrn_measured_fraction_theta_max 0.968
_diffrn_measurement_device_type 'CCD area detector'
_diffrn_measurement_method 'phi and omega scans'
_diffrn_radiation_monochromator graphite
_diffrn_radiation_source 'fine-focus sealed tube'
_diffrn_radiation_type MoK\a
_diffrn_radiation_wavelength 0.71073
_diffrn_reflns_av_R_equivalents 0.0670
_diffrn_reflns_av_sigmaI/netI 0.0905
_diffrn_reflns_limit_h_max 18
_diffrn_reflns_limit_h_min -17
_diffrn_reflns_limit_k_max 22
_diffrn_reflns_limit_k_min -22
_diffrn_reflns_limit_l_max 28
_diffrn_reflns_limit_l_min -28
_diffrn_reflns_number 38782
_diffrn_reflns_theta_full 26.40
_diffrn_reflns_theta_max 26.40
_diffrn_reflns_theta_min 1.47
_exptl_absorpt_coefficient_mu 0.946
_exptl_absorpt_correction_T_max 0.7034
_exptl_absorpt_correction_T_min 0.7034
_exptl_absorpt_correction_type multi-scan
_exptl_absorpt_process_details SADABS
_exptl_crystal_colour colourless
_exptl_crystal_density_diffrn 1.495
_exptl_crystal_density_method 'not measured'
_exptl_crystal_description prismatic
_exptl_crystal_F_000 2560
_exptl_crystal_size_max 0.40
_exptl_crystal_size_mid 0.40
_exptl_crystal_size_min 0.40
_refine_diff_density_max 0.608
_refine_diff_density_min -0.319
_refine_diff_density_rms 0.054
_refine_ls_extinction_method none
_refine_ls_goodness_of_fit_ref 1.005
_refine_ls_hydrogen_treatment constr
_refine_ls_matrix_type full
_refine_ls_number_parameters 757
_refine_ls_number_reflns 11220
_refine_ls_number_restraints 0
_refine_ls_restrained_S_all 1.005
_refine_ls_R_factor_all 0.1353
_refine_ls_R_factor_gt 0.0524
_refine_ls_shift/su_max 0.002
_refine_ls_shift/su_mean 0.000
_refine_ls_structure_factor_coef Fsqd
_refine_ls_weighting_details 'calc w=1/[\s^2^(Fo^2^)+(0.0464P)^2^+0.0000P] where P=(Fo^2^+2Fc^2^)/3'
_refine_ls_weighting_scheme calc
_refine_ls_wR_factor_gt 0.0935
_refine_ls_wR_factor_ref 0.1111
_reflns_number_gt 6353
_reflns_number_total 11220
_reflns_threshold_expression >2sigma(I)
_cod_data_source_file b914147b.txt
_cod_data_source_block compound4
_cod_depositor_comments
;
The following automatic conversions were performed:

'_symmetry_cell_setting' value 'Monoclinic' changed to 'monoclinic'
according to /home/saulius/struct/CIF-dictionaries/cif_core.dic
dictionary named 'cif_core.dic' version 2.4.2 from 2011-04-26.

Automatic conversion script
Id: cif_fix_values 1891 2012-01-12 08:04:46Z andrius 
;
_cod_original_sg_symbol_H-M P2(1)/n
_cod_database_code 7211750

loop_
_symmetry_equiv_pos_as_xyz
'x, y, z'
'-x+1/2, y+1/2, -z+1/2'
'-x, -y, -z'
'x-1/2, -y-1/2, z-1/2'

loop_
_atom_site_label
_atom_site_type_symbol
_atom_site_fract_x
_atom_site_fract_y
_atom_site_fract_z
_atom_site_U_iso_or_equiv
_atom_site_adp_type
_atom_site_occupancy
_atom_site_symmetry_multiplicity
_atom_site_calc_flag
_atom_site_refinement_flags
O4 O 0.01844(17) 0.20234(13) 0.34582(11) 0.0487(7) Uani 1 1 d .
C17 C 0.0992(3) 0.1696(2) 0.36710(16) 0.0412(9) Uani 1 1 d .
C14 C 0.1857(2) 0.21926(19) 0.37815(15) 0.0361(9) Uani 1 1 d .
O8 O -0.11852(17) 0.14753(12) 0.22820(11) 0.0445(6) Uani 1 1 d .
O7 O -0.23579(17) 0.21118(12) 0.16537(11) 0.0441(6) Uani 1 1 d .
C34 C -0.1483(3) 0.19703(19) 0.18901(17) 0.0378(9) Uani 1 1 d .
C31 C -0.0754(2) 0.24208(18) 0.16801(15) 0.0357(9) Uani 1 1 d .
C32 C -0.1009(2) 0.29156(19) 0.11959(16) 0.0421(9) Uani 1 1 d .
H32 H -0.1653 0.2971 0.0986 0.051 Uiso 1 1 calc R
C33 C -0.0333(2) 0.3330(2) 0.10152(17) 0.0446(10) Uani 1 1 d .
H33 H -0.0522 0.3653 0.0681 0.054 Uiso 1 1 calc R
C30 C 0.0201(2) 0.2357(2) 0.19872(16) 0.0458(10) Uani 1 1 d .
H30 H 0.0390 0.2029 0.2318 0.055 Uiso 1 1 calc R
C29 C 0.0883(2) 0.2770(2) 0.18134(17) 0.0481(10) Uani 1 1 d .
H29 H 0.1526 0.2713 0.2025 0.058 Uiso 1 1 calc R
C28 C 0.0629(2) 0.32665(19) 0.13326(16) 0.0393(9) Uani 1 1 d .
Zn1 Zn 0.66638(3) 0.13797(2) 0.180535(19) 0.03680(12) Uani 1 1 d .
Zn2 Zn 0.90591(3) 0.13815(2) 0.324081(19) 0.03624(12) Uani 1 1 d .
C35 C 0.9044(3) 0.1312(2) 0.46412(19) 0.0541(11) Uani 1 1 d .
H35 H 0.9153 0.1821 0.4650 0.065 Uiso 1 1 calc R
C36 C 0.8956(3) 0.0969(2) 0.51763(19) 0.0606(12) Uani 1 1 d .
H36 H 0.9006 0.1246 0.5533 0.073 Uiso 1 1 calc R
C37 C 0.8795(3) 0.0219(2) 0.51748(19) 0.0564(11) Uani 1 1 d .
H37 H 0.8738 -0.0019 0.5530 0.068 Uiso 1 1 calc R
C38 C 0.8717(2) -0.0184(2) 0.46299(17) 0.0433(9) Uani 1 1 d .
C39 C 0.8556(3) -0.0969(2) 0.4577(2) 0.0544(11) Uani 1 1 d .
H39 H 0.8492 -0.1236 0.4918 0.065 Uiso 1 1 calc R
C40 C 0.8494(3) -0.1324(2) 0.4044(2) 0.0550(11) Uani 1 1 d .
H40 H 0.8390 -0.1834 0.4023 0.066 Uiso 1 1 calc R
C41 C 0.8586(2) -0.0937(2) 0.35067(19) 0.0426(9) Uani 1 1 d .
C42 C 0.8509(3) -0.1280(2) 0.2941(2) 0.0540(11) Uani 1 1 d .
H42 H 0.8380 -0.1785 0.2893 0.065 Uiso 1 1 calc R
C43 C 0.8624(3) -0.0868(2) 0.24576(19) 0.0561(11) Uani 1 1 d .
H43 H 0.8583 -0.1090 0.2078 0.067 Uiso 1 1 calc R
C44 C 0.8803(3) -0.0108(2) 0.25396(18) 0.0483(10) Uani 1 1 d .
H44 H 0.8884 0.0168 0.2208 0.058 Uiso 1 1 calc R
C45 C 0.8762(2) -0.01722(18) 0.35510(16) 0.0352(8) Uani 1 1 d .
C46 C 0.8828(2) 0.0209(2) 0.41171(16) 0.0370(9) Uani 1 1 d .
C47 C 0.6233(3) -0.0029(2) 0.24855(18) 0.0535(11) Uani 1 1 d .
H47 H 0.6332 0.0271 0.2834 0.064 Uiso 1 1 calc R
C48 C 0.5945(3) -0.0766(2) 0.2522(2) 0.0599(12) Uani 1 1 d .
H48 H 0.5862 -0.0946 0.2891 0.072 Uiso 1 1 calc R
C49 C 0.5789(3) -0.1217(2) 0.2024(2) 0.0554(11) Uani 1 1 d .
H49 H 0.5602 -0.1707 0.2048 0.066 Uiso 1 1 calc R
C50 C 0.5913(2) -0.09305(19) 0.14668(18) 0.0409(9) Uani 1 1 d .
C51 C 0.5738(3) -0.1349(2) 0.09093(19) 0.0526(10) Uani 1 1 d .
H51 H 0.5521 -0.1836 0.0903 0.063 Uiso 1 1 calc R
C53 C 0.6215(3) -0.0307(2) 0.03884(17) 0.0456(10) Uani 1 1 d .
C54 C 0.6395(3) 0.0031(3) -0.01273(19) 0.0640(12) Uani 1 1 d .
H54 H 0.6308 -0.0233 -0.0494 0.077 Uiso 1 1 calc R
C55 C 0.6701(3) 0.0748(3) -0.0091(2) 0.0675(13) Uani 1 1 d .
H55 H 0.6816 0.0978 -0.0435 0.081 Uiso 1 1 calc R
C56 C 0.6841(3) 0.1134(2) 0.0458(2) 0.0612(12) Uani 1 1 d .
H56 H 0.7064 0.1620 0.0476 0.073 Uiso 1 1 calc R
C57 C 0.6370(2) 0.01275(19) 0.09178(16) 0.0370(9) Uani 1 1 d .
C58 C 0.6212(2) -0.01902(19) 0.14708(16) 0.0376(9) Uani 1 1 d .
C1 C 0.7255(3) 0.19944(19) 0.31495(16) 0.0365(9) Uani 1 1 d .
C2 C 0.6541(2) 0.23922(18) 0.34106(15) 0.0338(8) Uani 1 1 d .
C3 C 0.6827(2) 0.28205(19) 0.39367(17) 0.0438(10) Uani 1 1 d .
H3 H 0.7476 0.2866 0.4136 0.053 Uiso 1 1 calc R
C4 C 0.6172(2) 0.3182(2) 0.41726(16) 0.0452(10) Uani 1 1 d .
H4 H 0.6383 0.3464 0.4530 0.054 Uiso 1 1 calc R
C5 C 0.5199(2) 0.31301(18) 0.38838(16) 0.0363(9) Uani 1 1 d .
C6 C 0.4919(2) 0.2702(2) 0.33542(16) 0.0447(10) Uani 1 1 d .
H6 H 0.4271 0.2663 0.3149 0.054 Uiso 1 1 calc R
C7 C 0.5577(2) 0.23314(19) 0.31234(16) 0.0423(9) Uani 1 1 d .
H7 H 0.5368 0.2038 0.2772 0.051 Uiso 1 1 calc R
C8 C 0.4426(2) 0.3560(2) 0.40961(16) 0.0391(9) Uani 1 1 d .
C11 C 0.3486(2) 0.3092(2) 0.39714(16) 0.0368(9) Uani 1 1 d .
C9 C 0.4730(3) 0.3734(3) 0.4794(2) 0.0557(11) Uani 1 1 d .
C10 C 0.4288(3) 0.4299(2) 0.3741(2) 0.0565(11) Uani 1 1 d .
C18 C 0.4743(3) 0.1812(2) 0.13667(17) 0.0438(10) Uani 1 1 d .
C19 C 0.3913(2) 0.2332(2) 0.13250(15) 0.0392(9) Uani 1 1 d .
C24 C 0.2998(3) 0.2130(2) 0.09886(18) 0.0572(11) Uani 1 1 d .
H24 H 0.2901 0.1676 0.0784 0.069 Uiso 1 1 calc R
C23 C 0.2234(3) 0.2594(2) 0.09542(18) 0.0602(12) Uani 1 1 d .
H23 H 0.1628 0.2446 0.0723 0.072 Uiso 1 1 calc R
C22 C 0.2335(2) 0.3268(2) 0.12502(16) 0.0404(9) Uani 1 1 d .
C21 C 0.3248(2) 0.34777(19) 0.15788(16) 0.0425(9) Uani 1 1 d .
H21 H 0.3345 0.3937 0.1776 0.051 Uiso 1 1 calc R
C20 C 0.4018(2) 0.3011(2) 0.16165(15) 0.0409(9) Uani 1 1 d .
H20 H 0.4625 0.3160 0.1846 0.049 Uiso 1 1 calc R
C25 C 0.1431(2) 0.3741(2) 0.11879(19) 0.0481(10) Uani 1 1 d .
C26 C 0.1600(3) 0.4390(2) 0.1655(3) 0.0724(15) Uani 1 1 d .
C27 C 0.1143(3) 0.4054(4) 0.0528(3) 0.0860(19) Uani 1 1 d .
C52 C 0.5880(3) -0.1056(2) 0.0398(2) 0.0572(11) Uani 1 1 d .
H52 H 0.5760 -0.1342 0.0040 0.069 Uiso 1 1 calc R
C12 C 0.3552(3) 0.2363(2) 0.41728(17) 0.0488(10) Uani 1 1 d .
H12 H 0.4149 0.2169 0.4375 0.059 Uiso 1 1 calc R
C13 C 0.2751(3) 0.1919(2) 0.40792(17) 0.0491(10) Uani 1 1 d .
H13 H 0.2814 0.1431 0.4218 0.059 Uiso 1 1 calc R
C16 C 0.2593(2) 0.3362(2) 0.36725(16) 0.0411(9) Uani 1 1 d .
H16 H 0.2528 0.3849 0.3529 0.049 Uiso 1 1 calc R
C15 C 0.1791(2) 0.29172(19) 0.35831(16) 0.0409(9) Uani 1 1 d .
H15 H 0.1193 0.3112 0.3384 0.049 Uiso 1 1 calc R
F1 F 0.39961(16) 0.39886(15) 0.49853(11) 0.0800(8) Uani 1 1 d .
F2 F 0.54192(16) 0.42342(14) 0.49558(11) 0.0766(8) Uani 1 1 d .
F3 F 0.50375(16) 0.31223(15) 0.51249(10) 0.0703(7) Uani 1 1 d .
F9 F 0.07842(17) 0.47397(13) 0.16505(15) 0.1016(10) Uani 1 1 d .
F8 F 0.21779(18) 0.49143(13) 0.15337(15) 0.1051(11) Uani 1 1 d .
F7 F 0.19794(17) 0.41634(15) 0.22307(13) 0.0769(8) Uani 1 1 d .
F10 F 0.18799(18) 0.43671(18) 0.03829(14) 0.1231(13) Uani 1 1 d .
F11 F 0.04761(18) 0.45909(17) 0.04575(15) 0.1204(13) Uani 1 1 d .
F5 F 0.51107(16) 0.46558(13) 0.38000(12) 0.0776(8) Uani 1 1 d .
F6 F 0.39090(16) 0.41928(12) 0.31355(11) 0.0650(6) Uani 1 1 d .
F4 F 0.37138(16) 0.47726(12) 0.39236(12) 0.0740(7) Uani 1 1 d .
F12 F 0.0796(2) 0.3539(2) 0.01144(13) 0.1028(11) Uani 1 1 d .
N1 N 0.8981(2) 0.09509(16) 0.41210(14) 0.0422(8) Uani 1 1 d .
N2 N 0.88636(19) 0.02364(15) 0.30683(13) 0.0371(7) Uani 1 1 d .
N3 N 0.63682(19) 0.02569(15) 0.19717(14) 0.0389(7) Uani 1 1 d .
N4 N 0.6671(2) 0.08442(16) 0.09534(14) 0.0432(8) Uani 1 1 d .
O2 O 0.81184(16) 0.21702(13) 0.33505(11) 0.0446(6) Uani 1 1 d .
O1 O 0.69528(16) 0.14941(13) 0.27599(11) 0.0445(6) Uani 1 1 d .
O6 O 0.45918(19) 0.11800(16) 0.11687(15) 0.0766(10) Uani 1 1 d .
O5 O 0.55716(16) 0.20662(13) 0.16241(11) 0.0473(7) Uani 1 1 d .
O3 O 0.10748(19) 0.10351(16) 0.37777(14) 0.0703(9) Uani 1 1 d .

loop_
_atom_site_aniso_label
_atom_site_aniso_U_11
_atom_site_aniso_U_22
_atom_site_aniso_U_33
_atom_site_aniso_U_23
_atom_site_aniso_U_13
_atom_site_aniso_U_12
O4 0.0306(15) 0.0457(15) 0.0669(19) 0.0038(13) 0.0080(13) -0.0051(12)
C17 0.035(2) 0.051(3) 0.039(2) 0.0039(19) 0.0128(18) 0.002(2)
C14 0.030(2) 0.043(2) 0.036(2) -0.0004(17) 0.0108(17) 0.0020(17)
O8 0.0505(16) 0.0374(15) 0.0510(16) 0.0084(13) 0.0231(13) 0.0004(12)
O7 0.0301(15) 0.0443(15) 0.0589(17) 0.0060(13) 0.0137(13) -0.0061(12)
C34 0.043(3) 0.031(2) 0.044(2) -0.0047(19) 0.019(2) -0.0026(18)
C31 0.034(2) 0.036(2) 0.039(2) -0.0002(17) 0.0142(18) 0.0031(16)
C32 0.027(2) 0.049(2) 0.050(2) 0.011(2) 0.0096(18) 0.0039(18)
C33 0.032(2) 0.052(2) 0.050(2) 0.0203(19) 0.0130(19) 0.0042(18)
C30 0.037(2) 0.056(3) 0.043(2) 0.0164(19) 0.0095(19) -0.0001(19)
C29 0.024(2) 0.062(3) 0.057(3) 0.020(2) 0.0090(19) 0.0068(19)
C28 0.029(2) 0.045(2) 0.047(2) 0.0087(19) 0.0149(18) 0.0020(17)
Zn1 0.0334(2) 0.0310(2) 0.0483(3) -0.0025(2) 0.0150(2) -0.00295(19)
Zn2 0.0329(2) 0.0301(2) 0.0480(3) -0.0002(2) 0.0149(2) 0.00011(19)
C35 0.062(3) 0.048(2) 0.058(3) -0.008(2) 0.026(2) 0.000(2)
C36 0.068(3) 0.074(3) 0.048(3) -0.014(2) 0.030(2) 0.001(2)
C37 0.049(3) 0.073(3) 0.052(3) 0.011(2) 0.023(2) 0.011(2)
C38 0.032(2) 0.048(2) 0.050(3) 0.004(2) 0.0117(18) 0.0002(18)
C39 0.052(3) 0.053(3) 0.062(3) 0.019(2) 0.022(2) -0.003(2)
C40 0.052(3) 0.040(2) 0.072(3) 0.005(2) 0.016(2) -0.008(2)
C41 0.033(2) 0.037(2) 0.056(3) 0.003(2) 0.0092(19) 0.0021(17)
C42 0.057(3) 0.032(2) 0.069(3) -0.003(2) 0.010(2) 0.0052(19)
C43 0.069(3) 0.042(2) 0.054(3) -0.009(2) 0.012(2) 0.008(2)
C44 0.059(3) 0.038(2) 0.049(3) 0.001(2) 0.017(2) 0.0051(19)
C45 0.027(2) 0.032(2) 0.047(2) 0.0053(18) 0.0100(17) 0.0016(16)
C46 0.028(2) 0.037(2) 0.050(2) 0.0039(18) 0.0170(18) 0.0023(16)
C47 0.062(3) 0.053(3) 0.048(3) 0.000(2) 0.019(2) -0.004(2)
C48 0.074(3) 0.049(3) 0.059(3) 0.013(2) 0.023(2) -0.004(2)
C49 0.053(3) 0.040(3) 0.071(3) 0.008(2) 0.013(2) -0.006(2)
C50 0.036(2) 0.028(2) 0.056(3) 0.0001(19) 0.0069(19) 0.0029(17)
C51 0.054(3) 0.035(2) 0.063(3) -0.011(2) 0.004(2) -0.004(2)
C53 0.044(2) 0.047(2) 0.046(3) -0.006(2) 0.013(2) 0.0039(19)
C54 0.065(3) 0.082(3) 0.049(3) -0.014(2) 0.021(2) 0.003(3)
C55 0.082(3) 0.080(4) 0.050(3) 0.003(3) 0.035(3) -0.012(3)
C56 0.068(3) 0.064(3) 0.060(3) 0.000(2) 0.033(3) -0.014(2)
C57 0.032(2) 0.039(2) 0.042(2) -0.0059(18) 0.0127(17) 0.0031(17)
C58 0.033(2) 0.037(2) 0.042(2) -0.0018(18) 0.0081(18) 0.0052(17)
C1 0.037(2) 0.032(2) 0.041(2) 0.0052(18) 0.0105(19) 0.0046(17)
C2 0.030(2) 0.034(2) 0.039(2) -0.0018(17) 0.0115(17) -0.0005(16)
C3 0.021(2) 0.057(3) 0.052(2) -0.014(2) 0.0076(18) -0.0018(18)
C4 0.027(2) 0.061(3) 0.045(2) -0.018(2) 0.0065(18) -0.0041(19)
C5 0.031(2) 0.040(2) 0.038(2) -0.0082(17) 0.0093(17) -0.0003(16)
C6 0.026(2) 0.061(3) 0.046(2) -0.010(2) 0.0081(18) -0.0031(19)
C7 0.035(2) 0.053(2) 0.039(2) -0.0149(19) 0.0106(18) -0.0060(19)
C8 0.0271(19) 0.047(2) 0.043(2) -0.0107(19) 0.0090(16) 0.0017(17)
C11 0.028(2) 0.044(2) 0.040(2) -0.0045(18) 0.0110(17) 0.0018(17)
C9 0.036(2) 0.076(3) 0.054(3) -0.022(2) 0.012(2) 0.005(2)
C10 0.040(3) 0.050(3) 0.078(4) -0.006(2) 0.012(2) -0.001(2)
C18 0.037(3) 0.051(3) 0.043(2) -0.003(2) 0.0107(19) 0.001(2)
C19 0.028(2) 0.058(3) 0.032(2) -0.0032(19) 0.0084(17) -0.0016(18)
C24 0.036(3) 0.073(3) 0.057(3) -0.020(2) 0.004(2) -0.002(2)
C23 0.024(2) 0.086(3) 0.062(3) -0.012(3) -0.003(2) -0.003(2)
C22 0.031(2) 0.054(2) 0.038(2) 0.0104(19) 0.0117(17) -0.0009(18)
C21 0.028(2) 0.046(2) 0.051(2) 0.0049(18) 0.0078(18) 0.0008(17)
C20 0.026(2) 0.054(2) 0.040(2) 0.0017(19) 0.0039(17) -0.0008(18)
C25 0.029(2) 0.054(3) 0.062(3) 0.018(2) 0.0134(19) 0.0007(18)
C26 0.039(3) 0.045(3) 0.138(5) 0.012(3) 0.032(3) 0.007(2)
C27 0.030(3) 0.128(5) 0.097(5) 0.073(4) 0.013(3) 0.006(3)
C52 0.058(3) 0.044(3) 0.062(3) -0.018(2) 0.005(2) 0.003(2)
C12 0.028(2) 0.058(3) 0.056(3) 0.011(2) 0.0050(19) 0.0035(19)
C13 0.038(2) 0.047(2) 0.061(3) 0.013(2) 0.012(2) 0.0060(19)
C16 0.032(2) 0.044(2) 0.046(2) -0.0016(18) 0.0080(18) 0.0030(17)
C15 0.025(2) 0.045(2) 0.050(2) -0.0001(19) 0.0049(17) 0.0046(17)
F1 0.0502(15) 0.123(2) 0.0700(17) -0.0406(15) 0.0222(13) 0.0097(15)
F2 0.0512(15) 0.0927(19) 0.0816(18) -0.0509(15) 0.0110(13) -0.0126(14)
F3 0.0571(16) 0.105(2) 0.0449(15) -0.0074(14) 0.0072(12) 0.0057(15)
F9 0.0521(17) 0.0616(17) 0.195(3) -0.0055(18) 0.0395(19) 0.0115(14)
F8 0.0575(17) 0.0535(17) 0.205(3) 0.0230(18) 0.0365(19) -0.0077(13)
F7 0.0598(17) 0.0773(19) 0.093(2) -0.0223(16) 0.0191(16) -0.0022(14)
F10 0.0478(16) 0.185(3) 0.140(3) 0.113(2) 0.0329(17) 0.0006(18)
F11 0.0529(17) 0.136(3) 0.169(3) 0.115(2) 0.0258(18) 0.0243(18)
F5 0.0438(15) 0.0618(16) 0.125(2) 0.0015(15) 0.0189(14) -0.0171(13)
F6 0.0611(16) 0.0631(16) 0.0679(18) 0.0145(13) 0.0126(13) 0.0016(12)
F4 0.0588(16) 0.0485(15) 0.114(2) -0.0175(14) 0.0230(15) 0.0081(12)
F12 0.0566(18) 0.191(4) 0.0560(18) 0.046(2) 0.0078(14) -0.006(2)
N1 0.0435(19) 0.0414(19) 0.048(2) -0.0068(16) 0.0234(16) 0.0013(15)
N2 0.0384(18) 0.0310(16) 0.0424(19) -0.0017(15) 0.0120(15) 0.0020(13)
N3 0.0385(18) 0.0355(17) 0.0442(19) -0.0006(15) 0.0136(15) -0.0025(14)
N4 0.0460(19) 0.0400(19) 0.050(2) -0.0031(16) 0.0237(16) -0.0053(15)
O2 0.0294(15) 0.0440(15) 0.0599(17) -0.0100(12) 0.0112(13) 0.0040(12)
O1 0.0445(15) 0.0435(16) 0.0501(16) -0.0120(13) 0.0205(13) -0.0063(12)
O6 0.0469(18) 0.065(2) 0.110(3) -0.0362(19) 0.0075(17) -0.0011(15)
O5 0.0274(15) 0.0470(16) 0.0637(18) -0.0053(13) 0.0063(13) 0.0001(12)
O3 0.0504(19) 0.0442(18) 0.118(3) 0.0224(17) 0.0255(17) 0.0018(15)

loop_
_atom_type_symbol
_atom_type_description
_atom_type_scat_dispersion_real
_atom_type_scat_dispersion_imag
_atom_type_scat_source
C C 0.0033 0.0016 'International Tables Vol C Tables 4.2.6.8 and 6.1.1.4'
H H 0.0000 0.0000 'International Tables Vol C Tables 4.2.6.8 and 6.1.1.4'
N N 0.0061 0.0033 'International Tables Vol C Tables 4.2.6.8 and 6.1.1.4'
O O 0.0106 0.0060 'International Tables Vol C Tables 4.2.6.8 and 6.1.1.4'
F F 0.0171 0.0103 'International Tables Vol C Tables 4.2.6.8 and 6.1.1.4'
Zn Zn 0.2839 1.4301 'International Tables Vol C Tables 4.2.6.8 and 6.1.1.4'

loop_
_geom_angle_atom_site_label_1
_geom_angle_atom_site_label_2
_geom_angle_atom_site_label_3
_geom_angle
_geom_angle_site_symmetry_1
_geom_angle_site_symmetry_3
C17 O4 Zn2 116.0(2) . 1_455
O3 C17 O4 123.8(4) . .
O3 C17 C14 121.1(3) . .
O4 C17 C14 115.1(3) . .
C15 C14 C13 118.0(3) . .
C15 C14 C17 122.0(3) . .
C13 C14 C17 120.0(3) . .
C34 O8 Zn2 135.6(2) . 1_455
C34 O7 Zn1 117.8(2) . 1_455
O8 C34 O7 124.0(3) . .
O8 C34 C31 118.0(3) . .
O7 C34 C31 118.1(3) . .
C30 C31 C32 117.9(3) . .
C30 C31 C34 119.7(3) . .
C32 C31 C34 122.4(3) . .
C31 C32 C33 121.6(3) . .
C31 C32 H32 119.2 . .
C33 C32 H32 119.2 . .
C32 C33 C28 120.0(3) . .
C32 C33 H33 120.0 . .
C28 C33 H33 120.0 . .
C31 C30 C29 121.1(3) . .
C31 C30 H30 119.5 . .
C29 C30 H30 119.5 . .
C28 C29 C30 121.0(3) . .
C28 C29 H29 119.5 . .
C30 C29 H29 119.5 . .
C29 C28 C33 118.4(3) . .
C29 C28 C25 117.9(3) . .
C33 C28 C25 123.7(3) . .
O5 Zn1 O7 96.74(10) . 1_655
O5 Zn1 O1 94.39(10) . .
O7 Zn1 O1 98.89(9) 1_655 .
O5 Zn1 N3 116.53(10) . .
O7 Zn1 N3 146.27(10) 1_655 .
O1 Zn1 N3 84.63(10) . .
O5 Zn1 N4 107.31(11) . .
O7 Zn1 N4 88.20(10) 1_655 .
O1 Zn1 N4 156.27(10) . .
N3 Zn1 N4 77.24(11) . .
O4 Zn2 O2 95.68(10) 1_655 .
O4 Zn2 O8 96.07(10) 1_655 1_655
O2 Zn2 O8 97.90(9) . 1_655
O4 Zn2 N2 133.55(10) 1_655 .
O2 Zn2 N2 130.32(10) . .
O8 Zn2 N2 85.00(10) 1_655 .
O4 Zn2 N1 103.45(11) 1_655 .
O2 Zn2 N1 86.30(10) . .
O8 Zn2 N1 159.55(10) 1_655 .
N2 Zn2 N1 77.20(11) . .
N1 C35 C36 123.2(4) . .
N1 C35 H35 118.4 . .
C36 C35 H35 118.4 . .
C37 C36 C35 119.5(4) . .
C37 C36 H36 120.3 . .
C35 C36 H36 120.3 . .
C36 C37 C38 119.1(4) . .
C36 C37 H37 120.5 . .
C38 C37 H37 120.5 . .
C46 C38 C37 117.2(4) . .
C46 C38 C39 118.9(4) . .
C37 C38 C39 123.8(4) . .
C40 C39 C38 121.0(4) . .
C40 C39 H39 119.5 . .
C38 C39 H39 119.5 . .
C39 C40 C41 121.5(4) . .
C39 C40 H40 119.2 . .
C41 C40 H40 119.2 . .
C42 C41 C45 118.0(4) . .
C42 C41 C40 123.6(4) . .
C45 C41 C40 118.4(4) . .
C43 C42 C41 119.4(4) . .
C43 C42 H42 120.3 . .
C41 C42 H42 120.3 . .
C42 C43 C44 119.2(4) . .
C42 C43 H43 120.4 . .
C44 C43 H43 120.4 . .
N2 C44 C43 122.9(4) . .
N2 C44 H44 118.6 . .
C43 C44 H44 118.6 . .
N2 C45 C41 122.4(3) . .
N2 C45 C46 117.3(3) . .
C41 C45 C46 120.3(3) . .
N1 C46 C38 123.4(3) . .
N1 C46 C45 116.9(3) . .
C38 C46 C45 119.8(3) . .
N3 C47 C48 122.4(4) . .
N3 C47 H47 118.8 . .
C48 C47 H47 118.8 . .
C49 C48 C47 120.4(4) . .
C49 C48 H48 119.8 . .
C47 C48 H48 119.8 . .
C48 C49 C50 118.9(4) . .
C48 C49 H49 120.6 . .
C50 C49 H49 120.6 . .
C58 C50 C49 117.1(3) . .
C58 C50 C51 119.3(4) . .
C49 C50 C51 123.5(4) . .
C52 C51 C50 121.1(4) . .
C52 C51 H51 119.4 . .
C50 C51 H51 119.4 . .
C57 C53 C54 116.3(4) . .
C57 C53 C52 119.5(4) . .
C54 C53 C52 124.2(4) . .
C55 C54 C53 119.7(4) . .
C55 C54 H54 120.1 . .
C53 C54 H54 120.1 . .
C54 C55 C56 119.8(4) . .
C54 C55 H55 120.1 . .
C56 C55 H55 120.1 . .
N4 C56 C55 122.8(4) . .
N4 C56 H56 118.6 . .
C55 C56 H56 118.6 . .
N4 C57 C53 124.0(3) . .
N4 C57 C58 116.8(3) . .
C53 C57 C58 119.2(3) . .
N3 C58 C50 123.6(3) . .
N3 C58 C57 116.8(3) . .
C50 C58 C57 119.6(3) . .
O1 C1 O2 124.2(3) . .
O1 C1 C2 118.0(3) . .
O2 C1 C2 117.8(3) . .
C7 C2 C3 118.5(3) . .
C7 C2 C1 119.9(3) . .
C3 C2 C1 121.6(3) . .
C4 C3 C2 121.3(3) . .
C4 C3 H3 119.3 . .
C2 C3 H3 119.3 . .
C3 C4 C5 120.7(3) . .
C3 C4 H4 119.6 . .
C5 C4 H4 119.6 . .
C6 C5 C4 117.6(3) . .
C6 C5 C8 118.6(3) . .
C4 C5 C8 123.7(3) . .
C7 C6 C5 121.6(3) . .
C7 C6 H6 119.2 . .
C5 C6 H6 119.2 . .
C6 C7 C2 120.3(3) . .
C6 C7 H7 119.8 . .
C2 C7 H7 119.8 . .
C10 C8 C9 108.3(3) . .
C10 C8 C5 106.1(3) . .
C9 C8 C5 112.7(3) . .
C10 C8 C11 113.0(3) . .
C9 C8 C11 106.7(3) . .
C5 C8 C11 110.2(3) . .
C16 C11 C12 117.9(3) . .
C16 C11 C8 123.8(3) . .
C12 C11 C8 118.3(3) . .
F2 C9 F1 106.7(3) . .
F2 C9 F3 107.2(3) . .
F1 C9 F3 106.1(4) . .
F2 C9 C8 113.9(4) . .
F1 C9 C8 111.5(3) . .
F3 C9 C8 111.0(3) . .
F5 C10 F4 106.2(3) . .
F5 C10 F6 106.3(4) . .
F4 C10 F6 106.7(3) . .
F5 C10 C8 112.3(3) . .
F4 C10 C8 113.5(4) . .
F6 C10 C8 111.4(3) . .
O6 C18 O5 123.8(4) . .
O6 C18 C19 119.7(3) . .
O5 C18 C19 116.5(3) . .
C20 C19 C24 117.3(3) . .
C20 C19 C18 122.6(3) . .
C24 C19 C18 120.1(3) . .
C23 C24 C19 120.7(4) . .
C23 C24 H24 119.7 . .
C19 C24 H24 119.7 . .
C24 C23 C22 122.2(4) . .
C24 C23 H23 118.9 . .
C22 C23 H23 118.9 . .
C23 C22 C21 117.4(3) . .
C23 C22 C25 118.0(3) . .
C21 C22 C25 124.6(4) . .
C20 C21 C22 120.5(3) . .
C20 C21 H21 119.8 . .
C22 C21 H21 119.8 . .
C19 C20 C21 121.9(3) . .
C19 C20 H20 119.0 . .
C21 C20 H20 119.0 . .
C27 C25 C22 107.0(3) . .
C27 C25 C26 109.2(4) . .
C22 C25 C26 112.5(3) . .
C27 C25 C28 112.6(3) . .
C22 C25 C28 110.3(3) . .
C26 C25 C28 105.4(3) . .
F7 C26 F9 106.4(4) . .
F7 C26 F8 107.4(4) . .
F9 C26 F8 105.5(3) . .
F7 C26 C25 112.1(3) . .
F9 C26 C25 112.0(4) . .
F8 C26 C25 112.9(4) . .
F12 C27 F10 107.8(5) . .
F12 C27 F11 107.4(4) . .
F10 C27 F11 105.5(4) . .
F12 C27 C25 112.1(4) . .
F10 C27 C25 111.7(4) . .
F11 C27 C25 112.0(5) . .
C51 C52 C53 121.2(4) . .
C51 C52 H52 119.4 . .
C53 C52 H52 119.4 . .
C13 C12 C11 121.3(3) . .
C13 C12 H12 119.4 . .
C11 C12 H12 119.4 . .
C14 C13 C12 120.7(3) . .
C14 C13 H13 119.7 . .
C12 C13 H13 119.7 . .
C11 C16 C15 120.6(3) . .
C11 C16 H16 119.7 . .
C15 C16 H16 119.7 . .
C14 C15 C16 121.5(3) . .
C14 C15 H15 119.2 . .
C16 C15 H15 119.2 . .
C35 N1 C46 117.6(3) . .
C35 N1 Zn2 128.9(3) . .
C46 N1 Zn2 113.5(2) . .
C44 N2 C45 118.1(3) . .
C44 N2 Zn2 126.8(2) . .
C45 N2 Zn2 115.1(2) . .
C47 N3 C58 117.6(3) . .
C47 N3 Zn1 127.4(3) . .
C58 N3 Zn1 114.6(2) . .
C56 N4 C57 117.4(3) . .
C56 N4 Zn1 128.7(3) . .
C57 N4 Zn1 113.6(2) . .
C1 O2 Zn2 114.7(2) . .
C1 O1 Zn1 136.7(2) . .
C18 O5 Zn1 118.6(2) . .

loop_
_geom_bond_atom_site_label_1
_geom_bond_atom_site_label_2
_geom_bond_distance
_geom_bond_site_symmetry_2
O4 C17 1.282(4) .
O4 Zn2 1.951(2) 1_455
C17 O3 1.214(4) .
C17 C14 1.505(5) .
C14 C15 1.374(4) .
C14 C13 1.378(4) .
O8 C34 1.245(4) .
O8 Zn2 2.093(2) 1_455
O7 C34 1.261(4) .
O7 Zn1 2.032(2) 1_455
C34 C31 1.507(4) .
C31 C30 1.375(4) .
C31 C32 1.377(4) .
C32 C33 1.378(4) .
C32 H32 0.9300 .
C33 C28 1.388(4) .
C33 H33 0.9300 .
C30 C29 1.377(4) .
C30 H30 0.9300 .
C29 C28 1.373(4) .
C29 H29 0.9300 .
C28 C25 1.547(5) .
Zn1 O5 1.963(2) .
Zn1 O7 2.032(2) 1_655
Zn1 O1 2.081(3) .
Zn1 N3 2.121(3) .
Zn1 N4 2.147(3) .
Zn2 O4 1.951(2) 1_655
Zn2 O2 2.030(2) .
Zn2 O8 2.093(2) 1_655
Zn2 N2 2.103(3) .
Zn2 N1 2.156(3) .
C35 N1 1.319(4) .
C35 C36 1.388(5) .
C35 H35 0.9300 .
C36 C37 1.371(5) .
C36 H36 0.9300 .
C37 C38 1.402(5) .
C37 H37 0.9300 .
C38 C46 1.399(5) .
C38 C39 1.433(5) .
C39 C40 1.338(5) .
C39 H39 0.9300 .
C40 C41 1.432(5) .
C40 H40 0.9300 .
C41 C42 1.390(5) .
C41 C45 1.400(5) .
C42 C43 1.363(5) .
C42 H42 0.9300 .
C43 C44 1.395(5) .
C43 H43 0.9300 .
C44 N2 1.322(4) .
C44 H44 0.9300 .
C45 N2 1.352(4) .
C45 C46 1.426(5) .
C46 N1 1.353(4) .
C47 N3 1.327(4) .
C47 C48 1.400(5) .
C47 H47 0.9300 .
C48 C49 1.351(5) .
C48 H48 0.9300 .
C49 C50 1.410(5) .
C49 H49 0.9300 .
C50 C58 1.401(5) .
C50 C51 1.425(5) .
C51 C52 1.331(5) .
C51 H51 0.9300 .
C53 C57 1.390(5) .
C53 C54 1.395(5) .
C53 C52 1.437(5) .
C54 C55 1.361(5) .
C54 H54 0.9300 .
C55 C56 1.382(5) .
C55 H55 0.9300 .
C56 N4 1.313(4) .
C56 H56 0.9300 .
C57 N4 1.358(4) .
C57 C58 1.442(5) .
C58 N3 1.352(4) .
C1 O1 1.250(4) .
C1 O2 1.251(4) .
C1 C2 1.503(4) .
C2 C7 1.377(4) .
C2 C3 1.378(4) .
C3 C4 1.371(4) .
C3 H3 0.9300 .
C4 C5 1.386(4) .
C4 H4 0.9300 .
C5 C6 1.383(4) .
C5 C8 1.541(4) .
C6 C7 1.376(4) .
C6 H6 0.9300 .
C7 H7 0.9300 .
C8 C10 1.537(5) .
C8 C9 1.541(5) .
C8 C11 1.562(4) .
C11 C16 1.376(4) .
C11 C12 1.383(5) .
C9 F2 1.320(4) .
C9 F1 1.334(4) .
C9 F3 1.337(5) .
C10 F5 1.330(4) .
C10 F4 1.332(4) .
C10 F6 1.335(4) .
C18 O6 1.221(4) .
C18 O5 1.269(4) .
C18 C19 1.507(5) .
C19 C20 1.376(5) .
C19 C24 1.385(5) .
C24 C23 1.373(5) .
C24 H24 0.9300 .
C23 C22 1.373(5) .
C23 H23 0.9300 .
C22 C21 1.382(5) .
C22 C25 1.537(5) .
C21 C20 1.382(4) .
C21 H21 0.9300 .
C20 H20 0.9300 .
C25 C27 1.535(6) .
C25 C26 1.546(6) .
C26 F7 1.326(5) .
C26 F9 1.338(4) .
C26 F8 1.338(4) .
C27 F12 1.312(6) .
C27 F10 1.325(5) .
C27 F11 1.347(6) .
C52 H52 0.9300 .
C12 C13 1.379(5) .
C12 H12 0.9300 .
C13 H13 0.9300 .
C16 C15 1.381(4) .
C16 H16 0.9300 .
C15 H15 0.9300 .
